data_4313042
loop_
_publ_author_name
'Michael J. Goldcamp'
'Sara E. Edison'
'Leah N. Squires'
'Dell T. Rosa'
'Neil K. Vowels'
'Nathan L. Coker'
'Jeanette A. Krause Bauer'
'Michael J. Baldwin'

_publ_contact_author_address
;     Department of Chemistry
      University of Cincinnati
      Cincinnati, OH 45221-0172 USA
;
_publ_contact_author_email jeanette.krause@uc.edu
_publ_contact_author_fax '513 556 9239'
_publ_contact_author_name 'Dr. Jeanette A. Krause Bauer'
_publ_contact_author_phone '513 556 9226'
_publ_section_title
;
 Structural and Spectroscopic Studies of Nickel(II) Complexes with a
 Library of Bis(oxime)amine-Containing Ligands
;
_journal_name_full 'Inorganic Chemistry'
_journal_page_first 717
_journal_page_last 728
_journal_paper_doi 10.1021/ic025860q
_journal_volume 42
_journal_year 2003
_chemical_formula_sum 'C18 H38 Cl4 N6 Ni2 O4'
_chemical_formula_weight 661.78
_chemical_name_common '[Ni(PRABOH~2~)Cl]~2~(\m-Cl)~2~'
_chemical_name_systematic
; 
 Nickel(II) (N-n-propyl-N,N-bis(1-propan-2-only oxime)amine) 
chloride 
;
_space_group_IT_number 14
_symmetry_cell_setting monoclinic
_symmetry_space_group_name_Hall '-P 2yn'
_symmetry_space_group_name_H-M 'P 1 21/n 1'
_atom_sites_solution_hydrogens mixed
_atom_sites_solution_primary direct
_atom_sites_solution_secondary difmap
_audit_creation_method SHELXL-97
_cell_angle_alpha 90.00
_cell_angle_beta 103.8470(10)
_cell_angle_gamma 90.00
_cell_formula_units_Z 2
_cell_length_a 8.5525(3)
_cell_length_b 15.9383(6)
_cell_length_c 10.5236(4)
_cell_measurement_reflns_used 4074
_cell_measurement_temperature 150(2)
_cell_measurement_theta_max 21.94
_cell_measurement_theta_min 1.87
_cell_volume 1392.81(9)
_computing_cell_refinement 'SMART v5.054'
_computing_data_collection 'SMART v5.054'
_computing_data_reduction 'SAINT v5.A06'
_computing_molecular_graphics 'SHELXTL v5.1'
_computing_publication_material 'SHELXTL v5.1'
_computing_structure_refinement 'SHELXTL v5.1'
_computing_structure_solution 'SHELXTL v5.1'
_diffrn_ambient_temperature 150(2)
_diffrn_measured_fraction_theta_full 0.998
_diffrn_measured_fraction_theta_max 0.998
_diffrn_measurement_device_type 'SMART 2K Platform CCD'
_diffrn_measurement_method '\w scans'
_diffrn_radiation_monochromator graphite
_diffrn_radiation_source 'sealed tube'
_diffrn_radiation_type AgK\a
_diffrn_radiation_wavelength 0.56086
_diffrn_reflns_av_R_equivalents 0.0622
_diffrn_reflns_av_sigmaI/netI 0.0502
_diffrn_reflns_limit_h_max 11
_diffrn_reflns_limit_h_min -11
_diffrn_reflns_limit_k_max 20
_diffrn_reflns_limit_k_min -21
_diffrn_reflns_limit_l_max 14
_diffrn_reflns_limit_l_min -12
_diffrn_reflns_number 13577
_diffrn_reflns_theta_full 21.94
_diffrn_reflns_theta_max 21.94
_diffrn_reflns_theta_min 1.87
_exptl_absorpt_coefficient_mu 0.923
_exptl_absorpt_correction_T_max 0.8370
_exptl_absorpt_correction_T_min 0.7822
_exptl_absorpt_correction_type multi-scan
_exptl_absorpt_process_details 'SADABS, Sheldrick, 1996'
_exptl_crystal_colour green
_exptl_crystal_density_diffrn 1.578
_exptl_crystal_density_method 'not measured'
_exptl_crystal_description block
_exptl_crystal_F_000 688
_exptl_crystal_size_max 0.28
_exptl_crystal_size_mid 0.23
_exptl_crystal_size_min 0.20
_refine_diff_density_max 0.594
_refine_diff_density_min -0.493
_refine_diff_density_rms 0.086
_refine_ls_extinction_method none
_refine_ls_goodness_of_fit_ref 1.250
_refine_ls_hydrogen_treatment mixed
_refine_ls_matrix_type full
_refine_ls_number_parameters 174
_refine_ls_number_reflns 3440
_refine_ls_number_restraints 0
_refine_ls_restrained_S_all 1.250
_refine_ls_R_factor_all 0.0783
_refine_ls_R_factor_gt 0.0459
_refine_ls_shift/su_max 0.000
_refine_ls_shift/su_mean 0.000
_refine_ls_structure_factor_coef Fsqd
_refine_ls_weighting_details 'calc w=1/[\s^2^(Fo^2^)+(0.0479P)^2^+0.0000P] where P=(Fo^2^+2Fc^2^)/3'
_refine_ls_weighting_scheme calc
_refine_ls_wR_factor_gt 0.1074
_refine_ls_wR_factor_ref 0.1162
_reflns_number_gt 2321
_reflns_number_total 3440
_reflns_threshold_expression >2sigma(I)
_cod_data_source_file ic025860q_s2_03.cif
_cod_data_source_block 3
_cod_depositor_comments
;
The following automatic conversions were performed:

'_symmetry_cell_setting' value 'Monoclinic' changed to 'monoclinic'
according to the built-in table from CIF Core dictionary named
'cif_core.dic' version 2.4.1 from 2010-06-29.

Automatic conversion script
Id: cif_fix_values 1646 2011-03-28 12:23:43Z adriana 
;
_cod_database_code 4313042

loop_
_symmetry_equiv_pos_as_xyz
'x, y, z'
'-x+1/2, y+1/2, -z+1/2'
'-x, -y, -z'
'x-1/2, -y-1/2, z-1/2'

loop_
_atom_site_label
_atom_site_type_symbol
_atom_site_fract_x
_atom_site_fract_y
_atom_site_fract_z
_atom_site_U_iso_or_equiv
_atom_site_adp_type
_atom_site_occupancy
_atom_site_symmetry_multiplicity
_atom_site_calc_flag
_atom_site_refinement_flags
_atom_site_disorder_assembly
_atom_site_disorder_group
Ni Ni 0.63801(5) 0.00696(2) 0.15877(5) 0.03508(15) Uani 1 1 d . . .
Cl1 Cl 0.54111(11) -0.11019(5) 0.27154(11) 0.0514(3) Uani 1 1 d . . .
Cl2 Cl 0.37597(10) 0.06330(4) 0.04598(9) 0.0368(2) Uani 1 1 d . . .
O1 O 0.5713(5) 0.0531(2) 0.4204(3) 0.0913(13) Uani 1 1 d . . .
H1 H 0.5296 0.0016 0.4078 0.137 Uiso 1 1 d . . .
O2 O 0.8955(3) -0.10662(17) 0.3249(4) 0.0794(12) Uani 1 1 d . . .
H2 H 0.7950 -0.1209 0.3407 0.119 Uiso 1 1 d . . .
N1 N 0.6416(3) 0.07683(16) 0.3221(3) 0.0368(6) Uani 1 1 d . A .
N2 N 0.8657(3) -0.03670(17) 0.2438(3) 0.0423(7) Uani 1 1 d . . .
N3 N 0.7912(4) 0.11201(15) 0.1316(3) 0.0382(7) Uani 1 1 d . . .
C1A C 0.8349(12) 0.1644(5) 0.2652(11) 0.036(2) Uani 0.532(18) 1 d P A 1
H1A H 0.9445 0.1494 0.3158 0.044 Uiso 0.532(18) 1 calc PR A 1
H1B H 0.8334 0.2252 0.2454 0.044 Uiso 0.532(18) 1 calc PR A 1
C1B C 0.745(2) 0.1800(5) 0.2062(12) 0.048(4) Uani 0.468(18) 1 d P A 2
H1C H 0.6442 0.2060 0.1552 0.057 Uiso 0.468(18) 1 calc PR A 2
H1D H 0.8301 0.2235 0.2228 0.057 Uiso 0.468(18) 1 calc PR A 2
C2 C 0.7180(4) 0.14601(19) 0.3428(4) 0.0397(8) Uani 1 1 d . . .
C3 C 0.7402(5) 0.2004(2) 0.4585(4) 0.0487(9) Uani 1 1 d . A .
H3A H 0.7393 0.2593 0.4315 0.073 Uiso 1 1 calc R . .
H3B H 0.8434 0.1875 0.5192 0.073 Uiso 1 1 calc R . .
H3C H 0.6525 0.1908 0.5021 0.073 Uiso 1 1 calc R . .
C4 C 0.9527(5) 0.0767(3) 0.1438(4) 0.0555(11) Uani 1 1 d . A .
H4A H 1.0336 0.1210 0.1763 0.067 Uiso 1 1 calc R . .
H4B H 0.9637 0.0597 0.0559 0.067 Uiso 1 1 calc R . .
C5 C 0.9884(4) 0.0034(2) 0.2328(4) 0.0408(8) Uani 1 1 d . . .
C6 C 1.1584(5) -0.0186(3) 0.2975(5) 0.0834(18) Uani 1 1 d . A .
H6A H 1.2303 0.0036 0.2457 0.125 Uiso 1 1 calc R . .
H6B H 1.1696 -0.0798 0.3037 0.125 Uiso 1 1 calc R . .
H6C H 1.1870 0.0058 0.3855 0.125 Uiso 1 1 calc R . .
C7 C 0.7394(5) 0.1545(3) 0.0045(5) 0.0674(14) Uani 1 1 d . A .
H7A H 0.6320 0.1793 -0.0006 0.081 Uiso 1 1 calc R . .
H7B H 0.7259 0.1113 -0.0648 0.081 Uiso 1 1 calc R . .
C8 C 0.8467(6) 0.2223(2) -0.0269(4) 0.0576(11) Uani 1 1 d . . .
H8A H 0.8631 0.2648 0.0424 0.069 Uiso 1 1 d . . .
H8B H 0.9514 0.1974 -0.0281 0.069 Uiso 1 1 d . . .
C9A C 0.7730(10) 0.2793(6) -0.1215(13) 0.050(3) Uani 0.54(2) 1 d P A 3
H9A H 0.8524 0.3205 -0.1351 0.075 Uiso 0.54(2) 1 calc PR A 3
H9B H 0.6863 0.3082 -0.0927 0.075 Uiso 0.54(2) 1 calc PR A 3
H9C H 0.7280 0.2497 -0.2037 0.075 Uiso 0.54(2) 1 calc PR A 3
C9B C 0.8103(14) 0.2479(8) -0.1836(12) 0.047(3) Uani 0.46(2) 1 d P A 4
H9D H 0.8752 0.2969 -0.1942 0.071 Uiso 0.46(2) 1 calc PR A 4
H9E H 0.6958 0.2612 -0.2159 0.071 Uiso 0.46(2) 1 calc PR A 4
H9F H 0.8384 0.2006 -0.2335 0.071 Uiso 0.46(2) 1 calc PR A 4

loop_
_atom_site_aniso_label
_atom_site_aniso_U_11
_atom_site_aniso_U_22
_atom_site_aniso_U_33
_atom_site_aniso_U_23
_atom_site_aniso_U_13
_atom_site_aniso_U_12
Ni 0.0334(2) 0.0188(2) 0.0558(3) 0.00794(17) 0.01615(19) -0.00145(16)
Cl1 0.0417(5) 0.0342(4) 0.0756(7) 0.0274(4) 0.0086(5) -0.0076(4)
Cl2 0.0363(4) 0.0218(3) 0.0568(6) 0.0047(3) 0.0199(4) 0.0010(3)
O1 0.137(3) 0.102(3) 0.0423(19) -0.0024(17) 0.0349(19) -0.082(2)
O2 0.0400(16) 0.0390(15) 0.154(3) 0.0417(17) 0.0120(18) 0.0069(12)
N1 0.0383(15) 0.0313(14) 0.0432(18) 0.0124(12) 0.0145(13) -0.0005(12)
N2 0.0396(16) 0.0224(13) 0.067(2) 0.0027(13) 0.0170(15) 0.0039(12)
N3 0.0484(17) 0.0208(12) 0.054(2) -0.0043(11) 0.0281(14) -0.0092(11)
C1A 0.042(5) 0.025(3) 0.044(6) -0.001(3) 0.015(4) 0.000(3)
C1B 0.094(11) 0.015(3) 0.041(6) -0.003(3) 0.029(7) -0.010(4)
C2 0.046(2) 0.0233(15) 0.057(2) 0.0081(14) 0.0273(18) 0.0088(14)
C3 0.052(2) 0.042(2) 0.055(3) 0.0043(16) 0.0175(19) 0.0050(17)
C4 0.041(2) 0.076(3) 0.053(3) 0.026(2) 0.0175(18) -0.0066(19)
C5 0.0375(18) 0.048(2) 0.043(2) 0.0016(16) 0.0224(15) 0.0015(16)
C6 0.043(2) 0.106(4) 0.108(4) 0.061(3) 0.033(3) 0.011(2)
C7 0.047(2) 0.042(2) 0.105(4) 0.040(2) 0.002(2) -0.0125(18)
C8 0.084(3) 0.040(2) 0.054(3) -0.0043(17) 0.028(2) -0.032(2)
C9A 0.044(4) 0.039(4) 0.058(7) 0.009(4) -0.006(4) -0.014(3)
C9B 0.066(6) 0.037(5) 0.039(6) 0.008(4) 0.013(5) -0.028(4)

loop_
_atom_type_symbol
_atom_type_description
_atom_type_scat_dispersion_real
_atom_type_scat_dispersion_imag
_atom_type_scat_source
C C 0.0015 0.0009 'International Tables Vol C Tables 4.2.6.8 and 6.1.1.4'
H H 0.0000 0.0000 'International Tables Vol C Tables 4.2.6.8 and 6.1.1.4'
N N 0.0030 0.0019 'International Tables Vol C Tables 4.2.6.8 and 6.1.1.4'
O O 0.0056 0.0036 'International Tables Vol C Tables 4.2.6.8 and 6.1.1.4'
Cl Cl 0.0998 0.0984 'International Tables Vol C Tables 4.2.6.8 and 6.1.1.4'
Ni Ni 0.3147 0.7232 'International Tables Vol C Tables 4.2.6.8 and 6.1.1.4'

loop_
_geom_angle_atom_site_label_1
_geom_angle_atom_site_label_2
_geom_angle_atom_site_label_3
_geom_angle
_geom_angle_site_symmetry_1
_geom_angle_site_symmetry_3
_geom_angle_publ_flag
N1 Ni N2 89.81(12) . . y
N1 Ni N3 78.67(11) . . y
N2 Ni N3 77.39(11) . . y
N1 Ni Cl2 174.38(8) . 3_655 y
N2 Ni Cl2 94.06(9) . 3_655 y
N3 Ni Cl2 98.19(8) . 3_655 y
N1 Ni Cl2 92.05(8) . . y
N2 Ni Cl2 175.94(9) . . y
N3 Ni Cl2 99.43(8) . . y
Cl2 Ni Cl2 83.84(3) 3_655 . y
N1 Ni Cl1 86.95(8) . . y
N2 Ni Cl1 85.80(8) . . y
N3 Ni Cl1 157.79(9) . . y
Cl2 Ni Cl1 97.38(3) 3_655 . y
Cl2 Ni Cl1 97.91(3) . . y
Ni Cl2 Ni 96.16(3) 3_655 . y
C2 N1 O1 114.2(3) . . y
C2 N1 Ni 121.3(2) . . y
O1 N1 Ni 124.4(2) . . y
C5 N2 O2 115.4(3) . . y
C5 N2 Ni 120.8(2) . . y
O2 N2 Ni 123.6(2) . . y
C1B N3 C4 127.8(8) . . y
C1B N3 C7 95.0(6) . . y
C4 N3 C7 109.1(3) . . y
C1B N3 C1A 33.9(5) . . y
C4 N3 C1A 96.1(5) . . y
C7 N3 C1A 121.0(5) . . y
C1B N3 Ni 104.6(4) . . y
C4 N3 Ni 106.0(2) . . y
C7 N3 Ni 114.3(2) . . y
C1A N3 Ni 107.8(3) . . y
C2 C1A N3 109.7(5) . . y
N3 C1B C2 110.4(6) . . y
N1 C2 C1A 118.0(4) . . y
N1 C2 C3 127.7(3) . . y
C1A C2 C3 112.0(4) . . y
N1 C2 C1B 108.5(5) . . y
C1A C2 C1B 33.8(4) . . y
C3 C2 C1B 121.7(4) . . y
N3 C4 C5 113.8(3) . . y
N2 C5 C4 114.1(3) . . y
N2 C5 C6 125.6(3) . . y
C4 C5 C6 120.3(3) . . y
N3 C7 C8 117.6(3) . . y
C9A C8 C7 115.7(5) . . y
C9A C8 C9B 34.6(5) . . y
C7 C8 C9B 114.6(4) . . y

loop_
_geom_bond_atom_site_label_1
_geom_bond_atom_site_label_2
_geom_bond_distance
_geom_bond_site_symmetry_2
_geom_bond_publ_flag
Ni N1 2.042(3) . y
Ni N2 2.060(3) . y
Ni N3 2.186(3) . y
Ni Cl2 2.4058(10) 3_655 y
Ni Cl2 2.4422(9) . y
Ni Cl1 2.4602(9) . y
O1 N1 1.369(4) . y
O2 N2 1.390(4) . y
N1 C2 1.274(4) . y
N2 C5 1.257(4) . y
N3 C1B 1.448(9) . y
N3 C4 1.468(5) . y
N3 C7 1.470(5) . y
N3 C1A 1.601(9) . y
C1A C2 1.463(8) . y
C1B C2 1.603(10) . y
C2 C3 1.470(5) . y
C4 C5 1.483(5) . y
C5 C6 1.493(5) . y
C7 C8 1.506(5) . y
C8 C9A 1.383(8) . y
C8 C9B 1.654(11) . y
